data_7056901
loop_
_publ_author_name
'Yuan, Shifang'
'Wang, Lijing'
'Huang, Chuanbing'
'Niu, Chunxia'
'Xiang, Kai'
'Xu, Caihong'
'Solan, Gregory A.'
'Ma, Hongwei'
'Sun, Wen-Hua'

_publ_section_title
;
 Azasilicon-bridged heterocyclic arylamines: syntheses, structures and
 photophysical properties
;
_journal_issue 4
_journal_name_full 'New Journal of Chemistry'
_journal_page_first 3102
_journal_paper_doi 10.1039/C7NJ03876C
_journal_volume 42
_journal_year 2018
_chemical_formula_sum 'C36 H40 N2'
_chemical_formula_weight 500.70
_space_group_crystal_system triclinic
_space_group_IT_number 2
_space_group_name_Hall '-P 1'
_space_group_name_H-M_alt 'P -1'
_symmetry_space_group_name_Hall '-P 1'
_symmetry_space_group_name_H-M 'P -1'
_atom_sites_solution_hydrogens geom
_atom_sites_solution_primary direct
_atom_sites_solution_secondary difmap
_audit_creation_method SHELXL-2014/7
_audit_update_record
;
2018-01-06 deposited with the CCDC.
2018-01-15 downloaded from the CCDC.
;
_cell_angle_alpha 69.821(2)
_cell_angle_beta 81.103(2)
_cell_angle_gamma 70.285(2)
_cell_formula_units_Z 1
_cell_length_a 8.3622(4)
_cell_length_b 8.7201(5)
_cell_length_c 11.3838(6)
_cell_measurement_reflns_used 5599
_cell_measurement_temperature 200(2)
_cell_measurement_theta_max 25.044
_cell_measurement_theta_min 3.065
_cell_volume 732.79(7)
_computing_cell_refinement 'Apex2 (Bruker 2009)'
_computing_data_collection 'Apex2 (Bruker 2009)'
_computing_data_reduction 'Apex2 (Bruker 2009)'
_computing_molecular_graphics 'Olex2 (Dolomanov et al., 2009)'
_computing_publication_material 'Olex2 (Dolomanov et al., 2009)'
_computing_structure_refinement 'SHELXL-2014/7 (Sheldrick, 2014)'
_computing_structure_solution 'Apex2 (Bruker 2009)'
_diffrn_ambient_temperature 200(2)
_diffrn_measured_fraction_theta_full 0.976
_diffrn_measured_fraction_theta_max 0.976
_diffrn_measurement_device_type 'Bruker ApexII CCD'
_diffrn_measurement_method '\f and \w scan'
_diffrn_radiation_type MoK\a
_diffrn_radiation_wavelength 0.71073
_diffrn_reflns_av_R_equivalents 0.0253
_diffrn_reflns_av_unetI/netI 0.0310
_diffrn_reflns_Laue_measured_fraction_full 0.976
_diffrn_reflns_Laue_measured_fraction_max 0.976
_diffrn_reflns_limit_h_max 9
_diffrn_reflns_limit_h_min -9
_diffrn_reflns_limit_k_max 10
_diffrn_reflns_limit_k_min -7
_diffrn_reflns_limit_l_max 13
_diffrn_reflns_limit_l_min -13
_diffrn_reflns_number 5599
_diffrn_reflns_point_group_measured_fraction_full 0.976
_diffrn_reflns_point_group_measured_fraction_max 0.976
_diffrn_reflns_theta_full 25.044
_diffrn_reflns_theta_max 25.044
_diffrn_reflns_theta_min 3.065
_diffrn_source 'selaed tube'
_exptl_absorpt_coefficient_mu 0.065
_exptl_absorpt_correction_T_max 0.987
_exptl_absorpt_correction_T_min 0.978
_exptl_absorpt_correction_type multi-scan
_exptl_absorpt_process_details
;
SADABS v.2.10 (Bruker,2003) was used for absorption correction.
R(int) was 0.0920 before and 0.0258 after correction.
The Ratio of minimum to maximum transmission is 0.4414.
The \l/2 correction factor is 0.0015.
;
_exptl_crystal_colour colorless
_exptl_crystal_density_diffrn 1.135
_exptl_crystal_description block
_exptl_crystal_F_000 270
_exptl_crystal_size_max 0.350
_exptl_crystal_size_mid 0.300
_exptl_crystal_size_min 0.200
_exptl_transmission_factor_max 0.987
_exptl_transmission_factor_min 0.978
_refine_diff_density_max 0.184
_refine_diff_density_min -0.137
_refine_diff_density_rms 0.031
_refine_ls_extinction_coef 0.046(6)
_refine_ls_extinction_expression Fc^*^=kFc[1+0.001xFc^2^\l^3^/sin(2\q)]^-1/4^
_refine_ls_extinction_method 'SHELXL-2014/7 (Sheldrick 2014'
_refine_ls_goodness_of_fit_ref 1.025
_refine_ls_hydrogen_treatment constr
_refine_ls_matrix_type full
_refine_ls_number_parameters 181
_refine_ls_number_reflns 2530
_refine_ls_number_restraints 2
_refine_ls_restrained_S_all 1.024
_refine_ls_R_factor_all 0.0567
_refine_ls_R_factor_gt 0.0416
_refine_ls_shift/su_max 0.002
_refine_ls_shift/su_mean 0.000
_refine_ls_structure_factor_coef Fsqd
_refine_ls_weighting_details 'w=1/[\s^2^(Fo^2^)+(0.0490P)^2^+0.2000P] where P=(Fo^2^+2Fc^2^)/3'
_refine_ls_weighting_scheme calc
_refine_ls_wR_factor_gt 0.1030
_refine_ls_wR_factor_ref 0.1136
_reflns_Friedel_coverage 0.000
_reflns_number_gt 1984
_reflns_number_total 2530
_reflns_threshold_expression 'I > 2\s(I)'
_cod_data_source_file c7nj03876c2.cif
_cod_data_source_block CCDC1576211
_cod_depositor_comments
;
The following automatic conversions were performed:

'_atom_sites_solution_primary' value 'direct methods' was changed to
'direct'.

'_atom_sites_solution_secondary' value 'difference fourier map' was
changed to 'difmap'.

Automatic conversion script
Id: cif_fix_values 4973 2017-02-22 13:04:09Z antanas 

 Adding full bibliography for 7056899--7056909.cif.
;
_cod_database_code 7056901
_shelx_shelxl_version_number 2014/7
_shelx_space_group_comment
;
The symmetry employed for this shelxl refinement is uniquely defined
by the following loop, which should always be used as a source of
symmetry information in preference to the above space-group names.
They are only intended as comments.
;
_shelx_estimated_absorpt_t_min 0.978
_shelx_estimated_absorpt_t_max 0.987

loop_
_space_group_symop_operation_xyz
'x, y, z'
'-x, -y, -z'

loop_
_atom_site_label
_atom_site_type_symbol
_atom_site_fract_x
_atom_site_fract_y
_atom_site_fract_z
_atom_site_U_iso_or_equiv
_atom_site_adp_type
_atom_site_occupancy
_atom_site_site_symmetry_order
_atom_site_calc_flag
_atom_site_refinement_flags_posn
_atom_site_refinement_flags_adp
_atom_site_refinement_flags_occupancy
_atom_site_disorder_assembly
_atom_site_disorder_group
N1 N 0.27834(14) 0.73100(15) 0.45370(11) 0.0296(3) Uani 1 1 d . . . . .
C9 C 0.26222(17) 0.82127(18) 0.32405(13) 0.0283(3) Uani 1 1 d . . . . .
C2 C 0.16052(17) 0.77038(17) 0.53409(13) 0.0278(3) Uani 1 1 d . . . . .
C3 C 0.19039(17) 0.67137(17) 0.66884(13) 0.0296(3) Uani 1 1 d . . . . .
C14 C 0.35456(17) 0.93803(18) 0.26888(13) 0.0309(4) Uani 1 1 d D . . . .
C1 C -0.00503(17) 0.91512(17) 0.49930(13) 0.0292(3) Uani 1 1 d . . . . .
H1A H -0.0342 0.9282 0.4146 0.035 Uiso 1 1 calc R U . . .
H1B H -0.0973 0.8844 0.5590 0.035 Uiso 1 1 calc R U . . .
C10 C 0.16945(18) 0.7826(2) 0.25085(15) 0.0360(4) Uani 1 1 d . . . . .
C8 C 0.3318(2) 0.5257(2) 0.70241(15) 0.0412(4) Uani 1 1 d . . . . .
H8 H 0.4061 0.4879 0.6390 0.049 Uiso 1 1 calc R U . . .
C4 C 0.08340(19) 0.72223(19) 0.76428(14) 0.0372(4) Uani 1 1 d . . . . .
H4 H -0.0143 0.8202 0.7436 0.045 Uiso 1 1 calc R U . . .
C13 C 0.34580(19) 1.0218(2) 0.14063(14) 0.0385(4) Uani 1 1 d . . . . .
H13 H 0.4064 1.1025 0.1022 0.046 Uiso 1 1 calc R U . . .
C11 C 0.1650(2) 0.8708(2) 0.12287(16) 0.0453(4) Uani 1 1 d . . . . .
H11 H 0.1012 0.8484 0.0720 0.054 Uiso 1 1 calc R U . . .
C12 C 0.2509(2) 0.9899(2) 0.06816(15) 0.0444(4) Uani 1 1 d . . . . .
H12 H 0.2446 1.0497 -0.0191 0.053 Uiso 1 1 calc R U . . .
C15B C 0.4644(5) 0.9630(6) 0.3512(5) 0.0401(10) Uani 0.8 1 d D . P A 1
H15A H 0.3890 1.0374 0.3993 0.048 Uiso 0.8 1 calc R U P A 1
H15B H 0.5172 0.8499 0.4124 0.048 Uiso 0.8 1 calc R U P A 1
C5 C 0.1177(2) 0.6322(2) 0.88826(15) 0.0459(4) Uani 1 1 d . . . . .
H5 H 0.0439 0.6688 0.9523 0.055 Uiso 1 1 calc R U . . .
C7 C 0.3647(2) 0.4362(2) 0.82666(16) 0.0548(5) Uani 1 1 d . . . . .
H7 H 0.4613 0.3372 0.8483 0.066 Uiso 1 1 calc R U . . .
C6 C 0.2582(2) 0.4894(2) 0.91990(16) 0.0536(5) Uani 1 1 d . . . . .
H6 H 0.2817 0.4279 1.0054 0.064 Uiso 1 1 calc R U . . .
C17 C 0.0847(2) 0.6445(2) 0.30705(19) 0.0525(5) Uani 1 1 d . . . . .
H17A H 0.0011 0.6581 0.2485 0.063 Uiso 1 1 calc R U . . .
H17B H 0.0221 0.6582 0.3859 0.063 Uiso 1 1 calc R U . . .
C18 C 0.2115(3) 0.4658(3) 0.3342(3) 0.0808(7) Uani 1 1 d . . . . .
H18A H 0.2737 0.4515 0.2564 0.121 Uiso 1 1 calc R U . . .
H18B H 0.1509 0.3802 0.3692 0.121 Uiso 1 1 calc R U . . .
H18C H 0.2919 0.4502 0.3947 0.121 Uiso 1 1 calc R U . . .
C16 C 0.6023(3) 1.0390(5) 0.2864(2) 0.0751(9) Uani 0.8 1 d D . P A 1
H16A H 0.6641 1.0488 0.3486 0.113 Uiso 0.8 1 calc R U P A 1
H16B H 0.6810 0.9650 0.2407 0.113 Uiso 0.8 1 calc R U P A 1
H16C H 0.5523 1.1531 0.2275 0.113 Uiso 0.8 1 calc R U P A 1
C0AA C 0.6338(13) 0.8895(16) 0.3387(11) 0.066(3) Uiso 0.2 1 d D . P A 2
H0AA H 0.6989 0.9262 0.3826 0.100 Uiso 0.2 1 calc R U P A 2
H0AB H 0.6418 0.7688 0.3821 0.100 Uiso 0.2 1 calc R U P A 2
H0AC H 0.6801 0.9028 0.2525 0.100 Uiso 0.2 1 calc R U P A 2
C15A C 0.450(2) 0.998(3) 0.337(3) 0.0401(10) Uani 0.2 1 d D . P A 2
H15C H 0.4411 1.1204 0.2937 0.048 Uiso 0.2 1 calc R U P A 2
H15D H 0.4025 0.9860 0.4237 0.048 Uiso 0.2 1 calc R U P A 2

loop_
_atom_site_aniso_label
_atom_site_aniso_U_11
_atom_site_aniso_U_22
_atom_site_aniso_U_33
_atom_site_aniso_U_23
_atom_site_aniso_U_13
_atom_site_aniso_U_12
N1 0.0271(6) 0.0266(6) 0.0299(7) -0.0063(5) 0.0002(5) -0.0050(5)
C9 0.0241(7) 0.0258(7) 0.0296(8) -0.0089(6) -0.0008(6) -0.0008(6)
C2 0.0258(7) 0.0231(7) 0.0339(8) -0.0087(6) -0.0003(6) -0.0075(6)
C3 0.0285(7) 0.0237(7) 0.0322(8) -0.0057(6) 0.0023(6) -0.0072(6)
C14 0.0261(7) 0.0311(8) 0.0316(8) -0.0115(6) 0.0035(6) -0.0043(6)
C1 0.0263(7) 0.0265(8) 0.0329(8) -0.0085(6) -0.0008(6) -0.0067(6)
C10 0.0292(8) 0.0369(9) 0.0432(9) -0.0185(7) -0.0024(7) -0.0052(7)
C8 0.0375(9) 0.0355(9) 0.0353(9) -0.0082(7) 0.0031(7) 0.0027(7)
C4 0.0357(8) 0.0278(8) 0.0372(9) -0.0059(7) 0.0045(7) -0.0031(6)
C13 0.0358(9) 0.0348(9) 0.0342(9) -0.0068(7) 0.0047(7) -0.0042(7)
C11 0.0394(9) 0.0543(11) 0.0427(10) -0.0246(8) -0.0121(7) -0.0008(8)
C12 0.0410(9) 0.0484(10) 0.0287(8) -0.0079(7) -0.0030(7) 0.0014(8)
C15B 0.0384(12) 0.046(3) 0.0411(19) -0.016(2) 0.0024(9) -0.0186(14)
C5 0.0536(10) 0.0375(9) 0.0339(9) -0.0088(7) 0.0092(7) -0.0056(8)
C7 0.0511(11) 0.0449(10) 0.0389(10) -0.0034(8) -0.0032(8) 0.0124(8)
C6 0.0625(12) 0.0460(11) 0.0303(9) -0.0014(8) -0.0027(8) 0.0004(9)
C17 0.0476(11) 0.0527(11) 0.0703(13) -0.0296(10) -0.0015(9) -0.0216(9)
C18 0.0777(15) 0.0441(12) 0.128(2) -0.0296(13) 0.0045(14) -0.0297(11)
C16 0.0661(17) 0.125(3) 0.0584(17) -0.0299(17) 0.0066(13) -0.0631(18)
C15A 0.0384(12) 0.046(3) 0.0411(19) -0.016(2) 0.0024(9) -0.0186(14)

loop_
_atom_type_symbol
_atom_type_description
_atom_type_scat_dispersion_real
_atom_type_scat_dispersion_imag
_atom_type_scat_source
C C 0.0033 0.0016 'International Tables Vol C Tables 4.2.6.8 and 6.1.1.4'
H H 0.0000 0.0000 'International Tables Vol C Tables 4.2.6.8 and 6.1.1.4'
N N 0.0061 0.0033 'International Tables Vol C Tables 4.2.6.8 and 6.1.1.4'

loop_
_geom_angle_atom_site_label_1
_geom_angle_atom_site_label_2
_geom_angle_atom_site_label_3
_geom_angle
_geom_angle_site_symmetry_1
C2 N1 C9 121.47(11) .
C14 C9 C10 121.03(13) .
C14 C9 N1 117.96(12) .
C10 C9 N1 120.73(13) .
N1 C2 C3 117.77(12) .
N1 C2 C1 123.41(13) .
C3 C2 C1 118.79(12) .
C4 C3 C8 118.14(14) .
C4 C3 C2 121.96(12) .
C8 C3 C2 119.87(13) .
C13 C14 C9 118.53(14) .
C13 C14 C15A 114.9(12) .
C9 C14 C15A 126.3(12) .
C13 C14 C15B 122.9(3) .
C9 C14 C15B 118.6(2) .
C1 C1 C2 112.60(14) 2_576
C1 C1 H1A 109.1 2_576
C2 C1 H1A 109.1 .
C1 C1 H1B 109.1 2_576
C2 C1 H1B 109.1 .
H1A C1 H1B 107.8 .
C11 C10 C9 117.79(15) .
C11 C10 C17 120.70(15) .
C9 C10 C17 121.44(14) .
C7 C8 C3 120.61(14) .
C7 C8 H8 119.7 .
C3 C8 H8 119.7 .
C5 C4 C3 120.79(14) .
C5 C4 H4 119.6 .
C3 C4 H4 119.6 .
C12 C13 C14 121.19(15) .
C12 C13 H13 119.4 .
C14 C13 H13 119.4 .
C12 C11 C10 121.67(15) .
C12 C11 H11 119.2 .
C10 C11 H11 119.2 .
C13 C12 C11 119.71(15) .
C13 C12 H12 120.1 .
C11 C12 H12 120.1 .
C16 C15B C14 116.8(4) .
C16 C15B H15A 108.1 .
C14 C15B H15A 108.1 .
C16 C15B H15B 108.1 .
C14 C15B H15B 108.1 .
H15A C15B H15B 107.3 .
C6 C5 C4 120.39(15) .
C6 C5 H5 119.8 .
C4 C5 H5 119.8 .
C8 C7 C6 120.43(15) .
C8 C7 H7 119.8 .
C6 C7 H7 119.8 .
C5 C6 C7 119.62(16) .
C5 C6 H6 120.2 .
C7 C6 H6 120.2 .
C10 C17 C18 112.21(15) .
C10 C17 H17A 109.2 .
C18 C17 H17A 109.2 .
C10 C17 H17B 109.2 .
C18 C17 H17B 109.2 .
H17A C17 H17B 107.9 .
C17 C18 H18A 109.5 .
C17 C18 H18B 109.5 .
H18A C18 H18B 109.5 .
C17 C18 H18C 109.5 .
H18A C18 H18C 109.5 .
H18B C18 H18C 109.5 .
C15B C16 H16A 109.5 .
C15B C16 H16B 109.5 .
H16A C16 H16B 109.5 .
C15B C16 H16C 109.5 .
H16A C16 H16C 109.5 .
H16B C16 H16C 109.5 .
C15A C0AA H0AA 109.5 .
C15A C0AA H0AB 109.5 .
H0AA C0AA H0AB 109.5 .
C15A C0AA H0AC 109.5 .
H0AA C0AA H0AC 109.5 .
H0AB C0AA H0AC 109.5 .
C0AA C15A C14 107.9(13) .
C0AA C15A H15C 110.1 .
C14 C15A H15C 110.1 .
C0AA C15A H15D 110.1 .
C14 C15A H15D 110.1 .
H15C C15A H15D 108.4 .

loop_
_geom_bond_atom_site_label_1
_geom_bond_atom_site_label_2
_geom_bond_distance
_geom_bond_site_symmetry_2
N1 C2 1.2790(18) .
N1 C9 1.4159(18) .
C9 C14 1.402(2) .
C9 C10 1.407(2) .
C2 C3 1.4900(19) .
C2 C1 1.5206(18) .
C3 C4 1.393(2) .
C3 C8 1.397(2) .
C14 C13 1.390(2) .
C14 C15A 1.508(16) .
C14 C15B 1.520(4) .
C1 C1 1.516(3) 2_576
C1 H1A 0.9900 .
C1 H1B 0.9900 .
C10 C11 1.393(2) .
C10 C17 1.505(2) .
C8 C7 1.378(2) .
C8 H8 0.9500 .
C4 C5 1.378(2) .
C4 H4 0.9500 .
C13 C12 1.378(2) .
C13 H13 0.9500 .
C11 C12 1.378(2) .
C11 H11 0.9500 .
C12 H12 0.9500 .
C15B C16 1.493(6) .
C15B H15A 0.9900 .
C15B H15B 0.9900 .
C5 C6 1.377(2) .
C5 H5 0.9500 .
C7 C6 1.380(2) .
C7 H7 0.9500 .
C6 H6 0.9500 .
C17 C18 1.518(3) .
C17 H17A 0.9900 .
C17 H17B 0.9900 .
C18 H18A 0.9800 .
C18 H18B 0.9800 .
C18 H18C 0.9800 .
C16 H16A 0.9800 .
C16 H16B 0.9800 .
C16 H16C 0.9800 .
C0AA C15A 1.505(16) .
C0AA H0AA 0.9800 .
C0AA H0AB 0.9800 .
C0AA H0AC 0.9800 .
C15A H15C 0.9900 .
C15A H15D 0.9900 .
